data_4076748
loop_
_publ_author_name
'Wenzel, Barbara'
'L\"onnecke, Peter'
'Hey-Hawkins, Evamarie'

_publ_section_title
;
 Early-Transition-Metal Macrocycles as Metalloligands:&#x00A0; Synthesis
 and Structure of Dinuclear Zirconocene Thioglycolates
 [Cp\%2Zr{OOC(CH2SCH2)nCOO}2ZrCp\%2] (n= 1, 2) and Their Heterobimetallic
 Complexes with Mo0and PdII&#x00A0;&#x2021;
;
_journal_issue 10
_journal_name_full Organometallics
_journal_page_first 2070
_journal_paper_doi 10.1021/om0110336
_journal_volume 21
_journal_year 2002
_chemical_formula_sum 'C52 H76 O8 S2 Zr2'
_chemical_formula_weight 1075.69
_chemical_name_systematic
;
 ?
;
_space_group_IT_number 14
_symmetry_cell_setting monoclinic
_symmetry_space_group_name_Hall '-P 2ybc'
_symmetry_space_group_name_H-M 'P 1 21/c 1'
_atom_sites_solution_hydrogens geom
_atom_sites_solution_primary direct
_atom_sites_solution_secondary difmap
_audit_creation_method SHELXL-97
_cell_angle_alpha 90.00
_cell_angle_beta 103.5430(10)
_cell_angle_gamma 90.00
_cell_formula_units_Z 4
_cell_length_a 17.1148(8)
_cell_length_b 9.3002(4)
_cell_length_c 32.6894(15)
_cell_measurement_reflns_used 1200
_cell_measurement_temperature 223(2)
_cell_measurement_theta_max 27.05
_cell_measurement_theta_min 1.22
_cell_volume 5058.5(4)
_computing_cell_refinement 'Bruker SAINT'
_computing_data_collection 'Bruker SMART'
_computing_data_reduction 'Bruker SAINT'
_computing_molecular_graphics 'Bruker SHELXTL'
_computing_structure_refinement 'SHELXL-97 (Sheldrick, 1997)'
_computing_structure_solution 'SHELXS-97 (Sheldrick, 1997)'
_diffrn_ambient_temperature 223(2)
_diffrn_measured_fraction_theta_full 0.990
_diffrn_measured_fraction_theta_max 0.990
_diffrn_measurement_device_type 'CCD area detector'
_diffrn_measurement_method 'omega scans'
_diffrn_radiation_monochromator graphite
_diffrn_radiation_source 'fine-focus sealed tube'
_diffrn_radiation_type MoK\a
_diffrn_radiation_wavelength 0.71073
_diffrn_reflns_av_R_equivalents 0.0525
_diffrn_reflns_av_sigmaI/netI 0.0755
_diffrn_reflns_limit_h_max 18
_diffrn_reflns_limit_h_min -21
_diffrn_reflns_limit_k_max 11
_diffrn_reflns_limit_k_min -11
_diffrn_reflns_limit_l_max 41
_diffrn_reflns_limit_l_min -37
_diffrn_reflns_number 30577
_diffrn_reflns_theta_full 27.05
_diffrn_reflns_theta_max 27.05
_diffrn_reflns_theta_min 1.22
_exptl_absorpt_coefficient_mu 0.546
_exptl_absorpt_correction_T_max 0.9474
_exptl_absorpt_correction_T_min 0.8111
_exptl_absorpt_correction_type SADABS
_exptl_crystal_colour colorless
_exptl_crystal_density_diffrn 1.412
_exptl_crystal_density_method 'not measured'
_exptl_crystal_description prism
_exptl_crystal_F_000 2256
_exptl_crystal_size_max 0.10
_exptl_crystal_size_mid 0.20
_exptl_crystal_size_min 0.40
_refine_diff_density_max 0.460
_refine_diff_density_min -0.434
_refine_diff_density_rms 0.112
_refine_ls_extinction_method none
_refine_ls_goodness_of_fit_ref 0.971
_refine_ls_hydrogen_treatment mixed
_refine_ls_matrix_type full
_refine_ls_number_parameters 661
_refine_ls_number_reflns 10971
_refine_ls_number_restraints 56
_refine_ls_restrained_S_all 0.970
_refine_ls_R_factor_all 0.0792
_refine_ls_R_factor_gt 0.0376
_refine_ls_shift/su_max 0.004
_refine_ls_shift/su_mean 0.000
_refine_ls_structure_factor_coef Fsqd
_refine_ls_weighting_details 'calc w=1/[\s^2^(Fo^2^)+(0.0507P)^2^+0.0000P] where P=(Fo^2^+2Fc^2^)/3'
_refine_ls_weighting_scheme calc
_refine_ls_wR_factor_gt 0.0794
_refine_ls_wR_factor_ref 0.1051
_reflns_number_gt 6926
_reflns_number_total 10971
_reflns_threshold_expression >2sigma(I)
_cod_data_source_file om0110336.cif
_cod_data_source_block c742_fin
_cod_depositor_comments
;
The following automatic conversions were performed:

'_symmetry_cell_setting' value 'Monoclinic' changed to 'monoclinic'
according to /home/saulius/struct/CIF-dictionaries/cif_core.dic
dictionary named 'cif_core.dic' version 2.4.1 from 2010-06-29.

Automatic conversion script
Id: cif_fix_values 1715 2011-07-08 13:25:40Z adriana 
;
_cod_original_sg_symbol_H-M P2(1)/c
_cod_database_code 4076748

loop_
_symmetry_equiv_pos_as_xyz
'x, y, z'
'-x, y+1/2, -z+1/2'
'-x, -y, -z'
'x, -y-1/2, z-1/2'

loop_
_atom_site_label
_atom_site_type_symbol
_atom_site_fract_x
_atom_site_fract_y
_atom_site_fract_z
_atom_site_U_iso_or_equiv
_atom_site_adp_type
_atom_site_occupancy
_atom_site_symmetry_multiplicity
_atom_site_calc_flag
_atom_site_refinement_flags
O1 O 0.19650(14) -0.0195(3) 0.32643(7) 0.0345(6) Uani 1 1 d .
O2 O 0.06572(17) 0.0152(4) 0.30957(9) 0.0775(12) Uani 1 1 d .
O3 O 0.15166(14) 0.1394(3) 0.18280(7) 0.0334(6) Uani 1 1 d .
O4 O 0.04195(13) 0.2158(3) 0.14080(7) 0.0294(5) Uani 1 1 d .
O5 O 0.43576(13) -0.0208(2) 0.33797(7) 0.0279(5) Uani 1 1 d .
O6 O 0.32430(14) -0.0599(3) 0.29156(7) 0.0323(6) Uani 1 1 d .
O7 O 0.27489(13) 0.1490(2) 0.14288(7) 0.0294(5) Uani 1 1 d .
O8 O 0.40760(15) 0.1605(3) 0.15238(8) 0.0473(7) Uani 1 1 d .
S1 S 0.03316(6) -0.06870(13) 0.21875(3) 0.0495(3) Uani 1 1 d .
S2 S 0.45566(5) 0.01781(11) 0.23099(3) 0.0326(2) Uani 1 1 d .
Zr1 Zr 0.157955(19) 0.21531(4) 0.117535(10) 0.02262(9) Uani 1 1 d .
Zr2 Zr 0.315740(19) 0.00586(4) 0.357058(10) 0.02451(9) Uani 1 1 d .
C1 C 0.1910(2) 0.0097(4) 0.07133(11) 0.0311(8) Uani 1 1 d .
C2 C 0.1409(2) -0.0499(4) 0.09615(11) 0.0314(8) Uani 1 1 d .
C3 C 0.0638(2) 0.0105(4) 0.08254(10) 0.0294(8) Uani 1 1 d .
C4 C 0.0659(2) 0.1130(4) 0.05068(10) 0.0293(8) Uani 1 1 d .
C5 C 0.1445(2) 0.1109(4) 0.04341(10) 0.0307(8) Uani 1 1 d .
C6 C 0.2316(2) 0.4455(4) 0.14604(11) 0.0306(8) Uani 1 1 d .
C7 C 0.2317(2) 0.4394(4) 0.10255(11) 0.0290(8) Uani 1 1 d .
C8 C 0.1504(2) 0.4601(4) 0.07959(10) 0.0276(8) Uani 1 1 d .
C9 C 0.1016(2) 0.4721(3) 0.10860(10) 0.0276(8) Uani 1 1 d .
C10 C 0.1513(2) 0.4649(3) 0.14989(11) 0.0294(8) Uani 1 1 d .
C11 C 0.4024(2) -0.1771(4) 0.40717(10) 0.0279(8) Uani 1 1 d .
C12 C 0.3540(2) -0.2582(4) 0.37388(11) 0.0317(9) Uani 1 1 d .
C13 C 0.2737(2) -0.2441(4) 0.37735(12) 0.0401(10) Uani 1 1 d .
C14 C 0.2719(2) -0.1521(4) 0.41106(12) 0.0393(10) Uani 1 1 d .
C15 C 0.3520(2) -0.1134(4) 0.43050(11) 0.0330(9) Uani 1 1 d .
C16 C 0.3299(2) 0.2385(4) 0.40163(11) 0.0309(8) Uani 1 1 d .
C17 C 0.3923(2) 0.2396(4) 0.38013(12) 0.0348(9) Uani 1 1 d .
C18 C 0.3561(2) 0.2545(4) 0.33659(12) 0.0347(9) Uani 1 1 d .
C19 C 0.2724(2) 0.2594(4) 0.33146(11) 0.0350(9) Uani 1 1 d .
C20 C 0.2557(2) 0.2470(4) 0.37161(11) 0.0307(8) Uani 1 1 d .
C21 C 0.2745(3) -0.0377(5) 0.07114(15) 0.0481(11) Uani 1 1 d D
C22 C 0.1651(2) -0.1647(4) 0.12928(12) 0.0457(10) Uani 1 1 d .
H22A H 0.2198 -0.1476 0.1450 0.069 Uiso 1 1 calc R
H22B H 0.1618 -0.2582 0.1159 0.069 Uiso 1 1 calc R
H22C H 0.1292 -0.1621 0.1482 0.069 Uiso 1 1 calc R
C23 C -0.0114(2) -0.0389(4) 0.09524(13) 0.0444(10) Uani 1 1 d .
H23A H -0.0355 -0.1181 0.0774 0.067 Uiso 1 1 calc R
H23B H -0.0494 0.0401 0.0922 0.067 Uiso 1 1 calc R
H23C H 0.0023 -0.0704 0.1243 0.067 Uiso 1 1 calc R
C24 C -0.0080(2) 0.1859(4) 0.02475(12) 0.0456(10) Uani 1 1 d .
H24A H -0.0432 0.1144 0.0083 0.068 Uiso 1 1 calc R
H24B H 0.0078 0.2552 0.0060 0.068 Uiso 1 1 calc R
H24C H -0.0361 0.2349 0.0433 0.068 Uiso 1 1 calc R
C25 C 0.1711(3) 0.1754(5) 0.00651(12) 0.0500(11) Uani 1 1 d .
H25A H 0.1317 0.2455 -0.0073 0.075 Uiso 1 1 calc R
H25B H 0.1759 0.1000 -0.0133 0.075 Uiso 1 1 calc R
H25C H 0.2228 0.2222 0.0164 0.075 Uiso 1 1 calc R
C26 C 0.3049(2) 0.4431(4) 0.18219(14) 0.0443(11) Uani 1 1 d D
C27 C 0.3053(2) 0.4300(4) 0.08491(13) 0.0452(10) Uani 1 1 d .
H27A H 0.3341 0.5206 0.0894 0.068 Uiso 1 1 calc R
H27B H 0.2893 0.4098 0.0550 0.068 Uiso 1 1 calc R
H27C H 0.3399 0.3535 0.0990 0.068 Uiso 1 1 calc R
C28 C 0.1243(2) 0.5023(4) 0.03382(11) 0.0406(9) Uani 1 1 d .
H28A H 0.1661 0.4769 0.0196 0.061 Uiso 1 1 calc R
H28B H 0.1149 0.6052 0.0317 0.061 Uiso 1 1 calc R
H28C H 0.0752 0.4519 0.0208 0.061 Uiso 1 1 calc R
C29 C 0.0134(2) 0.5102(4) 0.09835(12) 0.0375(9) Uani 1 1 d .
H29A H 0.0073 0.6136 0.0951 0.056 Uiso 1 1 calc R
H29B H -0.0103 0.4783 0.1210 0.056 Uiso 1 1 calc R
H29C H -0.0135 0.4633 0.0724 0.056 Uiso 1 1 calc R
C30 C 0.1257(2) 0.4906(4) 0.18996(11) 0.0424(10) Uani 1 1 d .
H30A H 0.1280 0.5928 0.1962 0.064 Uiso 1 1 calc R
H30B H 0.1613 0.4393 0.2127 0.064 Uiso 1 1 calc R
H30C H 0.0711 0.4565 0.1870 0.064 Uiso 1 1 calc R
C31 C 0.4928(2) -0.1761(5) 0.41913(13) 0.0380(10) Uani 1 1 d D
C32 C 0.3831(3) -0.3553(4) 0.34421(12) 0.0508(11) Uani 1 1 d .
H32A H 0.4377 -0.3291 0.3435 0.076 Uiso 1 1 calc R
H32B H 0.3485 -0.3457 0.3162 0.076 Uiso 1 1 calc R
H32C H 0.3821 -0.4541 0.3536 0.076 Uiso 1 1 calc R
C33 C 0.2045(3) -0.3256(5) 0.35080(16) 0.0751(17) Uani 1 1 d .
H33A H 0.2058 -0.4242 0.3606 0.113 Uiso 1 1 calc R
H33B H 0.2085 -0.3243 0.3217 0.113 Uiso 1 1 calc R
H33C H 0.1544 -0.2809 0.3530 0.113 Uiso 1 1 calc R
C34 C 0.1991(2) -0.1165(6) 0.42737(15) 0.0717(16) Uani 1 1 d .
H34A H 0.2104 -0.0334 0.4457 0.107 Uiso 1 1 calc R
H34B H 0.1857 -0.1978 0.4430 0.107 Uiso 1 1 calc R
H34C H 0.1542 -0.0954 0.4039 0.107 Uiso 1 1 calc R
C35 C 0.3817(3) -0.0534(5) 0.47413(11) 0.0550(12) Uani 1 1 d .
H35A H 0.3988 -0.1316 0.4938 0.082 Uiso 1 1 calc R
H35B H 0.3387 -0.0004 0.4821 0.082 Uiso 1 1 calc R
H35C H 0.4267 0.0105 0.4746 0.082 Uiso 1 1 calc R
C36 C 0.3405(3) 0.2751(5) 0.44743(12) 0.0469(11) Uani 1 1 d D
C37 C 0.4812(2) 0.2432(5) 0.39947(15) 0.0595(13) Uani 1 1 d .
H37A H 0.5015 0.3396 0.3974 0.089 Uiso 1 1 calc R
H37B H 0.5085 0.1766 0.3847 0.089 Uiso 1 1 calc R
H37C H 0.4910 0.2156 0.4288 0.089 Uiso 1 1 calc R
C38 C 0.3995(3) 0.2809(4) 0.30238(14) 0.0567(13) Uani 1 1 d .
H38A H 0.4534 0.2413 0.3107 0.085 Uiso 1 1 calc R
H38B H 0.4027 0.3835 0.2977 0.085 Uiso 1 1 calc R
H38C H 0.3706 0.2349 0.2766 0.085 Uiso 1 1 calc R
C39 C 0.2126(3) 0.2871(5) 0.29103(12) 0.0549(12) Uani 1 1 d .
H39A H 0.2227 0.2226 0.2695 0.082 Uiso 1 1 calc R
H39B H 0.2175 0.3859 0.2824 0.082 Uiso 1 1 calc R
H39C H 0.1588 0.2710 0.2949 0.082 Uiso 1 1 calc R
C40 C 0.1747(2) 0.2588(4) 0.38106(14) 0.0494(11) Uani 1 1 d .
H40A H 0.1577 0.3586 0.3789 0.074 Uiso 1 1 calc R
H40B H 0.1773 0.2240 0.4093 0.074 Uiso 1 1 calc R
H40C H 0.1364 0.2015 0.3610 0.074 Uiso 1 1 calc R
C41 C 0.2749(3) -0.1653(5) 0.04110(15) 0.0597(13) Uani 1 1 d .
H41A H 0.3300 -0.1896 0.0409 0.089 Uiso 1 1 calc R
H41B H 0.2460 -0.1389 0.0129 0.089 Uiso 1 1 calc R
H41C H 0.2491 -0.2476 0.0506 0.089 Uiso 1 1 calc R
C42 C 0.3322(3) 0.5964(5) 0.19663(18) 0.088(2) Uani 1 1 d .
H42A H 0.3800 0.5916 0.2195 0.131 Uiso 1 1 calc R
H42B H 0.2897 0.6450 0.2062 0.131 Uiso 1 1 calc R
H42C H 0.3443 0.6493 0.1733 0.131 Uiso 1 1 calc R
C43 C 0.5260(2) -0.3079(5) 0.44496(13) 0.0520(12) Uani 1 1 d .
H43A H 0.5841 -0.3002 0.4540 0.078 Uiso 1 1 calc R
H43B H 0.5120 -0.3936 0.4279 0.078 Uiso 1 1 calc R
H43C H 0.5033 -0.3138 0.4694 0.078 Uiso 1 1 calc R
C44 C 0.3389(3) 0.4384(5) 0.45292(13) 0.0584(13) Uani 1 1 d .
H44A H 0.3491 0.4616 0.4826 0.088 Uiso 1 1 calc R
H44B H 0.2865 0.4752 0.4386 0.088 Uiso 1 1 calc R
H44C H 0.3799 0.4821 0.4410 0.088 Uiso 1 1 calc R
C45 C 0.1269(2) -0.0811(5) 0.25721(12) 0.0391(9) Uani 1 1 d D
C46 C 0.1271(2) -0.0235(4) 0.30072(11) 0.0362(9) Uani 1 1 d .
C47 C 0.0289(2) 0.1220(5) 0.20745(12) 0.0414(10) Uani 1 1 d D
C48 C 0.0765(2) 0.1618(4) 0.17580(11) 0.0294(8) Uani 1 1 d .
C49 C 0.4471(2) -0.1143(4) 0.27060(11) 0.0338(9) Uani 1 1 d D
C50 C 0.4005(2) -0.0616(4) 0.30139(11) 0.0287(8) Uani 1 1 d .
C51 C 0.3530(2) 0.0254(4) 0.20079(12) 0.0334(9) Uani 1 1 d D
C52 C 0.3479(2) 0.1195(4) 0.16264(11) 0.0286(8) Uani 1 1 d .
H21A H 0.311(2) 0.033(4) 0.0625(14) 0.085(17) Uiso 1 1 d D
H21B H 0.304(2) -0.067(4) 0.0990(7) 0.045(11) Uiso 1 1 d D
H26A H 0.296(2) 0.388(4) 0.2065(8) 0.043(11) Uiso 1 1 d D
H26B H 0.3504(17) 0.401(4) 0.1727(11) 0.051(12) Uiso 1 1 d D
H31A H 0.5122(18) -0.181(4) 0.3941(7) 0.031(10) Uiso 1 1 d D
H31B H 0.507(3) -0.087(3) 0.4348(12) 0.073(15) Uiso 1 1 d D
H36A H 0.3016(17) 0.232(4) 0.4606(10) 0.039(11) Uiso 1 1 d D
H36B H 0.3916(15) 0.238(4) 0.4654(10) 0.054(12) Uiso 1 1 d D
H45A H 0.1697(16) -0.038(3) 0.2483(10) 0.037(11) Uiso 1 1 d D
H45B H 0.139(3) -0.178(2) 0.2634(13) 0.072(15) Uiso 1 1 d D
H47A H -0.0268(11) 0.139(4) 0.1987(10) 0.041(11) Uiso 1 1 d D
H47B H 0.0488(18) 0.172(3) 0.2325(7) 0.028(10) Uiso 1 1 d D
H49A H 0.4989(13) -0.140(4) 0.2860(10) 0.041(11) Uiso 1 1 d D
H49B H 0.4232(18) -0.200(3) 0.2583(10) 0.034(10) Uiso 1 1 d D
H51A H 0.3229(17) 0.067(3) 0.2181(9) 0.030(10) Uiso 1 1 d D
H51B H 0.336(2) -0.069(2) 0.1931(11) 0.047(12) Uiso 1 1 d D

loop_
_atom_site_aniso_label
_atom_site_aniso_U_11
_atom_site_aniso_U_22
_atom_site_aniso_U_33
_atom_site_aniso_U_23
_atom_site_aniso_U_13
_atom_site_aniso_U_12
O1 0.0246(13) 0.0389(16) 0.0376(14) 0.0050(12) 0.0025(11) -0.0011(11)
O2 0.0282(17) 0.159(4) 0.0454(18) -0.018(2) 0.0099(14) 0.0046(19)
O3 0.0281(14) 0.0418(16) 0.0301(13) 0.0058(11) 0.0065(11) 0.0022(11)
O4 0.0284(13) 0.0312(14) 0.0267(12) 0.0029(11) 0.0028(10) -0.0002(11)
O5 0.0251(12) 0.0337(15) 0.0245(12) -0.0020(11) 0.0051(10) -0.0002(10)
O6 0.0310(14) 0.0377(15) 0.0274(13) -0.0009(11) 0.0051(11) 0.0002(11)
O7 0.0237(13) 0.0286(14) 0.0328(13) 0.0041(11) 0.0004(11) 0.0018(10)
O8 0.0251(14) 0.062(2) 0.0554(17) 0.0216(15) 0.0115(13) 0.0004(13)
S1 0.0441(6) 0.0658(8) 0.0337(5) 0.0106(5) -0.0006(5) -0.0252(6)
S2 0.0230(4) 0.0446(6) 0.0301(5) 0.0027(4) 0.0060(4) 0.0053(4)
Zr1 0.02119(17) 0.02153(17) 0.02381(17) 0.00159(14) 0.00258(13) -0.00112(14)
Zr2 0.02234(17) 0.02558(19) 0.02532(17) 0.00170(14) 0.00498(13) -0.00055(14)
C1 0.0294(19) 0.027(2) 0.0356(19) -0.0084(17) 0.0054(16) -0.0027(16)
C2 0.039(2) 0.0219(19) 0.0302(19) -0.0040(15) 0.0023(17) -0.0052(16)
C3 0.0311(19) 0.030(2) 0.0259(18) -0.0078(16) 0.0037(15) -0.0096(16)
C4 0.034(2) 0.027(2) 0.0248(18) -0.0054(15) 0.0024(16) 0.0014(16)
C5 0.037(2) 0.032(2) 0.0240(18) -0.0041(15) 0.0079(16) -0.0033(17)
C6 0.029(2) 0.0179(18) 0.040(2) -0.0011(16) -0.0019(16) -0.0032(15)
C7 0.0270(19) 0.0200(18) 0.039(2) 0.0030(16) 0.0054(16) -0.0020(15)
C8 0.0287(19) 0.0209(19) 0.0311(19) 0.0050(15) 0.0028(16) -0.0014(14)
C9 0.0246(18) 0.0220(19) 0.0333(19) 0.0013(15) 0.0011(15) -0.0003(14)
C10 0.032(2) 0.0174(19) 0.035(2) -0.0014(15) 0.0009(16) 0.0002(15)
C11 0.0248(18) 0.028(2) 0.0293(19) 0.0077(15) 0.0040(15) 0.0032(15)
C12 0.036(2) 0.026(2) 0.0296(19) 0.0058(15) 0.0022(16) -0.0010(16)
C13 0.034(2) 0.032(2) 0.048(2) 0.0152(18) -0.0055(18) -0.0093(17)
C14 0.030(2) 0.043(2) 0.047(2) 0.023(2) 0.0151(18) 0.0071(18)
C15 0.037(2) 0.034(2) 0.0304(19) 0.0057(16) 0.0123(17) 0.0037(17)
C16 0.036(2) 0.027(2) 0.0287(19) -0.0026(15) 0.0069(16) 0.0028(16)
C17 0.029(2) 0.025(2) 0.051(2) -0.0078(17) 0.0097(18) -0.0041(15)
C18 0.049(2) 0.021(2) 0.041(2) -0.0017(16) 0.0250(19) -0.0001(16)
C19 0.044(2) 0.024(2) 0.036(2) 0.0000(16) 0.0058(18) 0.0014(16)
C20 0.033(2) 0.027(2) 0.035(2) -0.0024(15) 0.0141(16) 0.0023(15)
C21 0.034(2) 0.047(3) 0.063(3) -0.017(2) 0.011(2) 0.005(2)
C22 0.053(3) 0.028(2) 0.050(2) 0.0110(19) 0.000(2) -0.0033(19)
C23 0.036(2) 0.047(3) 0.050(2) -0.010(2) 0.0111(19) -0.0192(19)
C24 0.046(2) 0.044(3) 0.038(2) -0.0041(19) -0.0100(19) 0.0014(19)
C25 0.065(3) 0.057(3) 0.034(2) -0.001(2) 0.023(2) -0.007(2)
C26 0.037(2) 0.031(2) 0.052(3) -0.005(2) -0.016(2) 0.0003(19)
C27 0.034(2) 0.045(3) 0.059(3) 0.013(2) 0.015(2) -0.0025(19)
C28 0.045(2) 0.036(2) 0.038(2) 0.0117(18) 0.0050(18) 0.0024(19)
C29 0.030(2) 0.033(2) 0.048(2) 0.0021(18) 0.0032(17) 0.0039(17)
C30 0.050(3) 0.038(2) 0.038(2) -0.0033(19) 0.0087(19) 0.003(2)
C31 0.027(2) 0.049(3) 0.037(2) 0.009(2) 0.0050(18) 0.0046(18)
C32 0.078(3) 0.029(2) 0.043(2) 0.0008(19) 0.007(2) 0.011(2)
C33 0.059(3) 0.046(3) 0.096(4) 0.031(3) -0.032(3) -0.025(2)
C34 0.045(3) 0.095(4) 0.084(4) 0.049(3) 0.034(3) 0.019(3)
C35 0.079(3) 0.055(3) 0.030(2) 0.005(2) 0.011(2) 0.015(2)
C36 0.065(3) 0.045(3) 0.030(2) -0.004(2) 0.011(2) 0.003(2)
C37 0.036(2) 0.050(3) 0.089(3) -0.028(3) 0.007(2) -0.007(2)
C38 0.085(4) 0.031(2) 0.071(3) -0.003(2) 0.054(3) -0.009(2)
C39 0.078(3) 0.035(2) 0.043(2) 0.006(2) -0.002(2) 0.004(2)
C40 0.036(2) 0.048(3) 0.069(3) -0.007(2) 0.021(2) 0.0049(19)
C41 0.060(3) 0.043(3) 0.080(3) -0.018(2) 0.025(3) 0.004(2)
C42 0.067(3) 0.047(3) 0.116(5) -0.029(3) -0.044(3) 0.005(3)
C43 0.033(2) 0.066(3) 0.054(3) 0.014(2) 0.003(2) 0.014(2)
C44 0.088(4) 0.045(3) 0.042(2) -0.007(2) 0.014(2) 0.004(3)
C45 0.040(2) 0.042(3) 0.035(2) 0.0070(19) 0.0087(18) -0.004(2)
C46 0.027(2) 0.051(3) 0.031(2) 0.0066(18) 0.0072(16) -0.0023(18)
C47 0.023(2) 0.071(3) 0.031(2) 0.006(2) 0.0072(18) 0.003(2)
C48 0.028(2) 0.028(2) 0.033(2) -0.0024(16) 0.0069(16) -0.0012(15)
C49 0.036(2) 0.033(2) 0.030(2) 0.0015(17) 0.0042(18) 0.0113(18)
C50 0.033(2) 0.0185(18) 0.035(2) 0.0032(15) 0.0090(17) 0.0049(15)
C51 0.027(2) 0.037(3) 0.034(2) 0.0076(18) 0.0017(17) 0.0014(17)
C52 0.0265(19) 0.027(2) 0.0312(19) 0.0011(16) 0.0045(16) 0.0032(15)

loop_
_atom_type_symbol
_atom_type_description
_atom_type_scat_dispersion_real
_atom_type_scat_dispersion_imag
_atom_type_scat_source
C C 0.0033 0.0016 'International Tables Vol C Tables 4.2.6.8 and 6.1.1.4'
H H 0.0000 0.0000 'International Tables Vol C Tables 4.2.6.8 and 6.1.1.4'
O O 0.0106 0.0060 'International Tables Vol C Tables 4.2.6.8 and 6.1.1.4'
S S 0.1246 0.1234 'International Tables Vol C Tables 4.2.6.8 and 6.1.1.4'
Zr Zr -2.9673 0.5597 'International Tables Vol C Tables 4.2.6.8 and 6.1.1.4'

loop_
_geom_angle_atom_site_label_1
_geom_angle_atom_site_label_2
_geom_angle_atom_site_label_3
_geom_angle
C46 O1 Zr2 167.8(2)
C48 O3 Zr1 92.8(2)
C48 O4 Zr1 92.4(2)
C50 O5 Zr2 91.7(2)
C50 O6 Zr2 93.1(2)
C52 O7 Zr1 172.5(2)
C45 S1 C47 101.10(19)
C51 S2 C49 100.71(18)
O7 Zr1 O3 77.64(8)
O7 Zr1 O4 134.43(8)
O3 Zr1 O4 56.83(8)
O7 Zr1 C7 81.05(10)
O3 Zr1 C7 124.74(10)
O4 Zr1 C7 124.85(10)
O7 Zr1 C6 75.84(10)
O3 Zr1 C6 92.62(10)
O4 Zr1 C6 105.68(10)
C7 Zr1 C6 32.47(11)
O7 Zr1 C4 125.06(10)
O3 Zr1 C4 122.07(10)
O4 Zr1 C4 82.87(10)
C7 Zr1 C4 111.98(11)
C6 Zr1 C4 141.04(11)
O7 Zr1 C2 81.94(10)
O3 Zr1 C2 85.98(10)
O4 Zr1 C2 92.33(10)
C7 Zr1 C2 140.03(12)
C6 Zr1 C2 157.50(11)
C4 Zr1 C2 53.22(11)
O7 Zr1 C10 103.68(10)
O3 Zr1 C10 82.97(10)
O4 Zr1 C10 74.65(10)
C7 Zr1 C10 53.81(11)
C6 Zr1 C10 32.25(11)
C4 Zr1 C10 127.64(11)
C2 Zr1 C10 166.16(11)
O7 Zr1 C9 128.63(10)
O3 Zr1 C9 107.25(10)
O4 Zr1 C9 72.77(10)
C7 Zr1 C9 53.53(11)
C6 Zr1 C9 53.13(11)
C4 Zr1 C9 96.26(11)
C2 Zr1 C9 148.14(11)
C10 Zr1 C9 32.10(10)
O7 Zr1 C5 97.43(10)
O3 Zr1 C5 138.94(10)
O4 Zr1 C5 114.92(10)
C7 Zr1 C5 93.83(11)
C6 Zr1 C5 126.14(12)
C4 Zr1 C5 32.15(10)
C2 Zr1 C5 53.10(11)
C10 Zr1 C5 136.71(11)
C9 Zr1 C5 107.21(11)
O7 Zr1 C1 71.92(10)
O3 Zr1 C1 112.60(10)
O4 Zr1 C1 121.52(10)
C7 Zr1 C1 107.92(11)
C6 Zr1 C1 132.79(11)
C4 Zr1 C1 53.16(11)
C2 Zr1 C1 32.13(11)
C10 Zr1 C1 161.65(11)
C9 Zr1 C1 138.69(11)
C5 Zr1 C1 31.98(11)
O7 Zr1 C8 112.94(10)
O3 Zr1 C8 135.78(10)
O4 Zr1 C8 102.03(10)
C7 Zr1 C8 32.43(10)
C6 Zr1 C8 53.09(11)
C4 Zr1 C8 88.05(11)
C2 Zr1 C8 136.75(11)
C10 Zr1 C8 52.97(11)
C9 Zr1 C8 31.71(11)
C5 Zr1 C8 84.08(11)
C1 Zr1 C8 111.45(11)
O1 Zr2 O6 77.65(9)
O1 Zr2 O5 134.53(9)
O6 Zr2 O5 56.88(8)
O1 Zr2 C14 81.48(11)
O6 Zr2 C14 126.57(12)
O5 Zr2 C14 123.70(10)
O1 Zr2 C18 105.91(11)
O6 Zr2 C18 85.14(10)
O5 Zr2 C18 73.25(10)
C14 Zr2 C18 148.17(13)
O1 Zr2 C19 76.61(11)
O6 Zr2 C19 91.01(10)
O5 Zr2 C19 102.73(10)
C14 Zr2 C19 130.63(12)
C18 Zr2 C19 31.93(12)
O1 Zr2 C20 78.21(11)
O6 Zr2 C20 122.04(10)
O5 Zr2 C20 124.71(10)
C14 Zr2 C20 100.42(12)
C18 Zr2 C20 53.01(11)
C19 Zr2 C20 32.08(11)
O1 Zr2 C17 128.29(11)
O6 Zr2 C17 111.47(11)
O5 Zr2 C17 75.09(10)
C14 Zr2 C17 120.03(13)
C18 Zr2 C17 32.30(12)
C19 Zr2 C17 53.25(12)
C20 Zr2 C17 53.20(11)
O1 Zr2 C13 73.56(10)
O6 Zr2 C13 94.81(12)
O5 Zr2 C13 107.17(11)
C14 Zr2 C13 31.84(12)
C18 Zr2 C13 179.46(13)
C19 Zr2 C13 147.55(12)
C20 Zr2 C13 126.66(13)
C17 Zr2 C13 148.05(12)
O1 Zr2 C12 99.65(10)
O6 Zr2 C12 82.80(10)
O5 Zr2 C12 75.87(10)
C14 Zr2 C12 53.13(12)
C18 Zr2 C12 148.60(12)
C19 Zr2 C12 173.37(11)
C20 Zr2 C12 153.14(11)
C17 Zr2 C12 131.46(12)
C13 Zr2 C12 31.88(11)
O1 Zr2 C11 126.09(10)
O6 Zr2 C11 105.53(10)
O5 Zr2 C11 71.53(9)
C14 Zr2 C11 52.86(11)
C18 Zr2 C11 127.98(12)
C19 Zr2 C11 153.88(12)
C20 Zr2 C11 131.09(11)
C17 Zr2 C11 101.22(11)
C13 Zr2 C11 52.55(11)
C12 Zr2 C11 32.06(11)
O1 Zr2 C15 113.35(10)
O6 Zr2 C15 135.06(10)
O5 Zr2 C15 99.83(10)
C14 Zr2 C15 32.05(11)
C18 Zr2 C15 127.78(12)
C19 Zr2 C15 133.53(12)
C20 Zr2 C15 102.89(11)
C17 Zr2 C15 95.49(12)
C13 Zr2 C15 52.56(12)
C12 Zr2 C15 52.91(11)
C11 Zr2 C15 31.68(11)
C5 C1 C2 107.6(3)
C5 C1 C21 125.8(4)
C2 C1 C21 126.2(4)
C5 C1 Zr1 73.60(19)
C2 C1 Zr1 73.2(2)
C21 C1 Zr1 124.1(2)
C3 C2 C1 108.1(3)
C3 C2 C22 126.0(3)
C1 C2 C22 125.8(3)
C3 C2 Zr1 75.0(2)
C1 C2 Zr1 74.7(2)
C22 C2 Zr1 119.4(2)
C2 C3 C4 108.5(3)
C2 C3 C23 126.0(3)
C4 C3 C23 125.1(3)
C2 C3 Zr1 73.27(19)
C4 C3 Zr1 73.08(18)
C23 C3 Zr1 125.8(2)
C3 C4 C5 107.5(3)
C3 C4 C24 123.5(3)
C5 C4 C24 127.9(3)
C3 C4 Zr1 74.90(18)
C5 C4 Zr1 74.34(19)
C24 C4 Zr1 125.5(2)
C1 C5 C4 108.2(3)
C1 C5 C25 123.3(3)
C4 C5 C25 127.1(3)
C1 C5 Zr1 74.42(19)
C4 C5 Zr1 73.51(19)
C25 C5 Zr1 128.8(2)
C10 C6 C7 108.8(3)
C10 C6 C26 125.2(4)
C7 C6 C26 125.8(4)
C10 C6 Zr1 74.53(19)
C7 C6 Zr1 73.60(19)
C26 C6 Zr1 121.5(2)
C6 C7 C8 106.8(3)
C6 C7 C27 125.6(3)
C8 C7 C27 127.2(3)
C6 C7 Zr1 73.92(19)
C8 C7 Zr1 75.25(19)
C27 C7 Zr1 121.6(2)
C9 C8 C7 108.4(3)
C9 C8 C28 124.3(3)
C7 C8 C28 125.5(3)
C9 C8 Zr1 73.56(19)
C7 C8 Zr1 72.32(18)
C28 C8 Zr1 132.5(2)
C8 C9 C10 108.6(3)
C8 C9 C29 126.1(3)
C10 C9 C29 124.6(3)
C8 C9 Zr1 74.73(19)
C10 C9 Zr1 73.86(18)
C29 C9 Zr1 125.0(2)
C9 C10 C6 107.4(3)
C9 C10 C30 126.3(3)
C6 C10 C30 125.9(3)
C9 C10 Zr1 74.04(19)
C6 C10 Zr1 73.22(19)
C30 C10 Zr1 123.8(2)
C15 C11 C12 108.4(3)
C15 C11 C31 125.4(3)
C12 C11 C31 125.6(3)
C15 C11 Zr2 74.46(19)
C12 C11 Zr2 73.62(19)
C31 C11 Zr2 124.4(2)
C13 C12 C11 107.1(3)
C13 C12 C32 126.0(3)
C11 C12 C32 126.5(3)
C13 C12 Zr2 74.0(2)
C11 C12 Zr2 74.32(19)
C32 C12 Zr2 123.1(2)
C14 C13 C12 108.8(3)
C14 C13 C33 127.1(4)
C12 C13 C33 124.0(4)
C14 C13 Zr2 73.1(2)
C12 C13 Zr2 74.1(2)
C33 C13 Zr2 122.7(3)
C13 C14 C15 108.1(3)
C13 C14 C34 125.9(4)
C15 C14 C34 125.5(4)
C13 C14 Zr2 75.1(2)
C15 C14 Zr2 75.7(2)
C34 C14 Zr2 121.6(3)
C11 C15 C14 107.5(3)
C11 C15 C35 123.7(3)
C14 C15 C35 126.6(3)
C11 C15 Zr2 73.87(19)
C14 C15 Zr2 72.27(19)
C35 C15 Zr2 132.5(3)
C17 C16 C20 108.5(3)
C17 C16 C36 124.5(4)
C20 C16 C36 123.8(3)
C17 C16 Zr2 73.0(2)
C20 C16 Zr2 72.86(19)
C36 C16 Zr2 136.3(3)
C16 C17 C18 107.2(3)
C16 C17 C37 126.9(4)
C18 C17 C37 125.5(4)
C16 C17 Zr2 75.2(2)
C18 C17 Zr2 73.4(2)
C37 C17 Zr2 122.7(2)
C19 C18 C17 108.5(3)
C19 C18 C38 125.1(4)
C17 C18 C38 125.9(4)
C19 C18 Zr2 74.3(2)
C17 C18 Zr2 74.3(2)
C38 C18 Zr2 123.8(2)
C18 C19 C20 108.0(3)
C18 C19 C39 125.5(4)
C20 C19 C39 126.3(4)
C18 C19 Zr2 73.8(2)
C20 C19 Zr2 74.1(2)
C39 C19 Zr2 122.4(3)
C19 C20 C16 107.7(3)
C19 C20 C40 125.9(4)
C16 C20 C40 126.0(3)
C19 C20 Zr2 73.8(2)
C16 C20 Zr2 75.2(2)
C40 C20 Zr2 122.4(2)
C1 C21 C41 112.1(3)
C6 C26 C42 111.3(3)
C11 C31 C43 111.6(3)
C16 C36 C44 109.9(3)
C46 C45 S1 116.0(3)
O2 C46 O1 123.9(4)
O2 C46 C45 121.2(3)
O1 C46 C45 114.9(3)
C48 C47 S1 112.3(3)
O4 C48 O3 118.0(3)
O4 C48 C47 120.4(3)
O3 C48 C47 121.6(3)
O4 C48 Zr1 59.29(17)
O3 C48 Zr1 58.73(17)
C47 C48 Zr1 176.2(3)
C50 C49 S2 113.6(3)
O5 C50 O6 118.0(3)
O5 C50 C49 121.3(3)
O6 C50 C49 120.6(3)
O5 C50 Zr2 59.82(17)
O6 C50 Zr2 58.39(17)
C49 C50 Zr2 174.7(3)
C52 C51 S2 109.6(3)
O8 C52 O7 125.1(3)
O8 C52 C51 121.5(3)
O7 C52 C51 113.4(3)

loop_
_geom_bond_atom_site_label_1
_geom_bond_atom_site_label_2
_geom_bond_distance
O1 C46 1.285(4)
O1 Zr2 2.065(2)
O2 C46 1.208(4)
O3 C48 1.269(4)
O3 Zr1 2.274(2)
O4 C48 1.263(4)
O4 Zr1 2.286(2)
O5 C50 1.265(4)
O5 Zr2 2.296(2)
O6 C50 1.268(4)
O6 Zr2 2.264(2)
O7 C52 1.294(4)
O7 Zr1 2.073(2)
O8 C52 1.210(4)
S1 C45 1.795(4)
S1 C47 1.809(5)
S2 C51 1.804(4)
S2 C49 1.816(4)
Zr1 C7 2.543(3)
Zr1 C6 2.547(3)
Zr1 C4 2.560(3)
Zr1 C2 2.561(3)
Zr1 C10 2.564(3)
Zr1 C9 2.567(3)
Zr1 C5 2.570(3)
Zr1 C1 2.581(3)
Zr1 C8 2.581(3)
Zr2 C14 2.541(3)
Zr2 C18 2.547(3)
Zr2 C19 2.554(4)
Zr2 C20 2.557(3)
Zr2 C17 2.559(3)
Zr2 C13 2.566(4)
Zr2 C12 2.568(3)
Zr2 C11 2.577(3)
Zr2 C15 2.585(3)
C1 C5 1.419(5)
C1 C2 1.423(5)
C1 C21 1.496(5)
C2 C3 1.408(5)
C2 C22 1.508(5)
C3 C4 1.419(5)
C3 C23 1.514(5)
C4 C5 1.420(5)
C4 C24 1.508(5)
C5 C25 1.510(5)
C6 C10 1.420(5)
C6 C7 1.423(5)
C6 C26 1.509(5)
C7 C8 1.431(4)
C7 C27 1.505(5)
C8 C9 1.407(5)
C8 C28 1.510(4)
C9 C10 1.418(5)
C9 C29 1.511(4)
C10 C30 1.495(5)
C11 C15 1.409(5)
C11 C12 1.421(5)
C11 C31 1.504(5)
C12 C13 1.410(5)
C12 C32 1.494(5)
C13 C14 1.401(5)
C13 C33 1.500(5)
C14 C15 1.416(5)
C14 C34 1.502(5)
C15 C35 1.505(5)
C16 C17 1.409(5)
C16 C20 1.415(5)
C16 C36 1.505(5)
C17 C18 1.420(5)
C17 C37 1.505(5)
C18 C19 1.403(5)
C18 C38 1.501(5)
C19 C20 1.412(5)
C19 C39 1.492(5)
C20 C40 1.493(5)
C21 C41 1.541(6)
C26 C42 1.540(6)
C31 C43 1.521(5)
C36 C44 1.531(6)
C45 C46 1.519(5)
C47 C48 1.506(5)
C49 C50 1.505(5)
C51 C52 1.509(5)
